data_7204188
loop_
_publ_author_name
'Pang, Jun'
'Tao, Ye'
'Freiberg, Stephan'
'Yang, Xiao-Ping'
'D'Iorio, Marie'
'Wang, Suning'

_publ_section_title
;
 Syntheses, structures, and electroluminescence of new blue luminescent
 star-shaped compounds based on 1,3,5-triazine and 1,3,5-trisubstituted
 benzene
;
_journal_issue 2
_journal_name_full 'Journal of Materials Chemistry'
_journal_page_first 206
_journal_paper_doi 10.1039/b105422h
_journal_volume 12
_journal_year 2002
_chemical_formula_sum 'C36 H27 N9'
_chemical_formula_weight 585.66
_chemical_name_systematic
; 
? 
;
_space_group_IT_number 14
_symmetry_cell_setting monoclinic
_symmetry_space_group_name_Hall '-P 2ybc'
_symmetry_space_group_name_H-M 'P 1 21/c 1'
_atom_sites_solution_hydrogens geom
_atom_sites_solution_primary direct
_atom_sites_solution_secondary difmap
_audit_creation_method SHELXL-97
_cell_angle_alpha 90.00
_cell_angle_beta 99.638(3)
_cell_angle_gamma 90.00
_cell_formula_units_Z 4
_cell_length_a 12.675(3)
_cell_length_b 11.170(2)
_cell_length_c 20.954(4)
_cell_measurement_temperature 293(2)
_cell_volume 2924.8(10)
_computing_cell_refinement 'Bruker SMART'
_computing_data_collection 'Bruker SMART'
_computing_data_reduction 'Bruker SHELXTL'
_computing_molecular_graphics 'Bruker SHELXTL'
_computing_publication_material 'Bruker SHELXTL'
_computing_structure_refinement 'SHELXL-97 (Sheldrick, 1997)'
_computing_structure_solution 'SHELXS-97 (Sheldrick, 1990)'
_diffrn_ambient_temperature 293(2)
_diffrn_measured_fraction_theta_full 0.959
_diffrn_measured_fraction_theta_max 0.959
_diffrn_measurement_device_type 'CCD area detector'
_diffrn_measurement_method 'phi and omega scans'
_diffrn_radiation_monochromator graphite
_diffrn_radiation_source 'fine-focus sealed tube'
_diffrn_radiation_type MoK\a
_diffrn_radiation_wavelength 0.71073
_diffrn_reflns_av_R_equivalents 0.0600
_diffrn_reflns_av_sigmaI/netI 0.1372
_diffrn_reflns_limit_h_max 16
_diffrn_reflns_limit_h_min -16
_diffrn_reflns_limit_k_max 13
_diffrn_reflns_limit_k_min -14
_diffrn_reflns_limit_l_max 27
_diffrn_reflns_limit_l_min -26
_diffrn_reflns_number 20846
_diffrn_reflns_theta_full 28.34
_diffrn_reflns_theta_max 28.34
_diffrn_reflns_theta_min 1.63
_exptl_absorpt_coefficient_mu 0.083
_exptl_absorpt_correction_type none
_exptl_crystal_colour 'light yellow'
_exptl_crystal_density_diffrn 1.330
_exptl_crystal_density_method 'not measured'
_exptl_crystal_description plate
_exptl_crystal_F_000 1224
_exptl_crystal_size_max .1
_exptl_crystal_size_mid .4
_exptl_crystal_size_min .5
_refine_diff_density_max 0.130
_refine_diff_density_min -0.140
_refine_diff_density_rms 0.032
_refine_ls_extinction_method none
_refine_ls_goodness_of_fit_ref 0.772
_refine_ls_hydrogen_treatment mixed
_refine_ls_matrix_type full
_refine_ls_number_parameters 514
_refine_ls_number_reflns 6976
_refine_ls_number_restraints 0
_refine_ls_restrained_S_all 0.772
_refine_ls_R_factor_all 0.1602
_refine_ls_R_factor_gt 0.0426
_refine_ls_shift/su_max 0.000
_refine_ls_shift/su_mean 0.000
_refine_ls_structure_factor_coef Fsqd
_refine_ls_weighting_details 'calc w=1/[\s^2^(Fo^2^)+(0.0280P)^2^+0.0000P] where P=(Fo^2^+2Fc^2^)/3'
_refine_ls_weighting_scheme calc
_refine_ls_wR_factor_gt 0.0693
_refine_ls_wR_factor_ref 0.0872
_reflns_number_gt 2452
_reflns_number_total 6976
_reflns_threshold_expression >2sigma(I)
_cod_data_source_file b105422h.txt
_cod_data_source_block pang1
_cod_depositor_comments
;
The following automatic conversions were performed:
'_symmetry_cell_setting' value 'Monoclinic' changed to 'monoclinic'
according to '/home/saulius/struct/CIF-dictionaries/cif_core.dic'
dictionary named 'cif_core.dic' version 2.4.1 from 2010-06-29.

Automatic conversion script
Id: cif_fix_enum 1527 2010-12-29 10:47:43Z saulius 

2017-12-01
Z value and formula fixed to values more according to usual
chemical conventions.                 miguel
;
_cod_original_formula_sum 'C24 H18 N6'
_cod_original_formula_weight 390.44
_cod_original_formula_units_Z 6
_cod_original_cell_volume 2924.7(10)
_cod_original_sg_symbol_H-M P2(1)/c
_cod_database_code 7204188

loop_
_symmetry_equiv_pos_as_xyz
'x, y, z'
'-x, y+1/2, -z+1/2'
'-x, -y, -z'
'x, -y-1/2, z-1/2'

loop_
_atom_site_label
_atom_site_type_symbol
_atom_site_fract_x
_atom_site_fract_y
_atom_site_fract_z
_atom_site_U_iso_or_equiv
_atom_site_adp_type
_atom_site_occupancy
_atom_site_symmetry_multiplicity
_atom_site_calc_flag
_atom_site_refinement_flags
_atom_site_disorder_assembly
_atom_site_disorder_group
N1 N 0.21517(16) 0.58585(15) 0.55805(10) 0.0675(6) Uani 1 1 d . . .
N2 N 0.24137(13) 0.50889(13) 0.45822(8) 0.0440(4) Uani 1 1 d . . .
N3 N 0.40449(15) 0.40963(14) 0.46291(9) 0.0567(5) Uani 1 1 d . . .
N4 N 0.36102(16) 0.94536(16) 0.23079(10) 0.0731(6) Uani 1 1 d . . .
N5 N 0.31593(13) 0.83318(12) 0.31750(8) 0.0479(5) Uani 1 1 d . . .
N6 N 0.33320(13) 1.02491(14) 0.36075(9) 0.0547(5) Uani 1 1 d . . .
N7 N 0.06863(15) 0.33841(15) 0.25423(9) 0.0583(5) Uani 1 1 d . . .
N8 N 0.21409(13) 0.44486(13) 0.22541(8) 0.0449(5) Uani 1 1 d . . .
N9 N 0.16778(15) 0.47919(15) 0.11545(10) 0.0624(5) Uani 1 1 d . . .
C1 C 0.0853(2) 0.6293(2) 0.46544(16) 0.0696(8) Uani 1 1 d . . .
C2 C 0.0277(3) 0.6952(3) 0.5024(2) 0.0921(10) Uani 1 1 d . . .
C3 C 0.0640(3) 0.7046(3) 0.5673(2) 0.0976(12) Uani 1 1 d . . .
C4 C 0.1562(3) 0.6499(2) 0.59327(16) 0.0879(10) Uani 1 1 d . . .
C5 C 0.17862(19) 0.57504(17) 0.49520(12) 0.0475(6) Uani 1 1 d . . .
C6 C 0.2893(2) 0.34594(19) 0.53414(11) 0.0535(7) Uani 1 1 d . . .
C7 C 0.3614(2) 0.2619(2) 0.55933(13) 0.0645(7) Uani 1 1 d . . .
C8 C 0.4560(2) 0.2500(2) 0.53732(13) 0.0638(7) Uani 1 1 d . . .
C9 C 0.4752(2) 0.3236(2) 0.48913(13) 0.0627(7) Uani 1 1 d . . .
C10 C 0.31361(17) 0.41968(16) 0.48682(10) 0.0409(5) Uani 1 1 d . . .
C11 C 0.4664(2) 0.7770(3) 0.26966(15) 0.0522(7) Uani 1 1 d . . .
C12 C 0.5275(2) 0.7916(3) 0.22321(18) 0.0840(10) Uani 1 1 d . . .
C13 C 0.5094(3) 0.8817(4) 0.18067(17) 0.0918(12) Uani 1 1 d . . .
C14 C 0.4274(3) 0.9580(3) 0.18537(14) 0.0847(10) Uani 1 1 d . . .
C15 C 0.38425(18) 0.85265(17) 0.27191(10) 0.0453(6) Uani 1 1 d . . .
C16 C 0.16665(19) 0.9245(2) 0.35788(11) 0.0490(6) Uani 1 1 d . . .
C17 C 0.2892(2) 1.1185(2) 0.38625(12) 0.0624(7) Uani 1 1 d . . .
C18 C 0.1885(2) 1.1217(2) 0.39896(12) 0.0624(7) Uani 1 1 d . . .
C19 C 0.1249(2) 1.0225(2) 0.38474(11) 0.0564(7) Uani 1 1 d . . .
C20 C 0.26985(17) 0.92977(16) 0.34655(9) 0.0411(5) Uani 1 1 d . . .
C21 C 0.1858(2) 0.2395(2) 0.19427(13) 0.0647(8) Uani 1 1 d . . .
C22 C 0.1267(3) 0.1366(2) 0.19410(17) 0.0907(11) Uani 1 1 d . . .
C23 C 0.0396(3) 0.1345(3) 0.22421(16) 0.0840(10) Uani 1 1 d . . .
C24 C 0.0142(2) 0.2350(3) 0.25337(14) 0.0736(8) Uani 1 1 d . . .
C25 C 0.15405(17) 0.33781(16) 0.22454(10) 0.0421(5) Uani 1 1 d . . .
C26A C 0.3475(2) 0.51790(18) 0.16363(13) 0.0502(6) Uani 1 1 d . . .
C27 C 0.1947(3) 0.5134(2) 0.05897(14) 0.0782(9) Uani 1 1 d . . .
C28 C 0.2944(3) 0.5528(2) 0.05206(15) 0.0742(8) Uani 1 1 d . . .
C29 C 0.3729(3) 0.5539(2) 0.10514(14) 0.0607(7) Uani 1 1 d . . .
C30 C 0.24460(19) 0.48201(16) 0.16651(11) 0.0439(5) Uani 1 1 d . . .
C31 C 0.24901(15) 0.55208(16) 0.39499(10) 0.0389(5) Uani 1 1 d . . .
C32 C 0.27765(16) 0.67067(17) 0.38767(11) 0.0424(6) Uani 1 1 d . . .
C33 C 0.28275(15) 0.71295(15) 0.32681(11) 0.0393(5) Uani 1 1 d . . .
C34 C 0.25793(16) 0.63956(17) 0.27316(11) 0.0401(5) Uani 1 1 d . . .
C35 C 0.23332(15) 0.51902(15) 0.28050(10) 0.0378(5) Uani 1 1 d . . .
C36 C 0.22923(16) 0.47620(17) 0.34253(10) 0.0400(5) Uani 1 1 d . . .
H1 H 0.0673(17) 0.6202(17) 0.4228(10) 0.069(8) Uiso 1 1 d . . .
H2 H -0.0307(19) 0.737(2) 0.4801(12) 0.101(10) Uiso 1 1 d . . .
H3 H 0.028(2) 0.747(2) 0.5900(12) 0.112(11) Uiso 1 1 d . . .
H4 H 0.187(2) 0.651(2) 0.6401(13) 0.110(10) Uiso 1 1 d . . .
H6 H 0.2317(16) 0.3562(17) 0.5476(10) 0.060(8) Uiso 1 1 d . . .
H7 H 0.3375(17) 0.2122(17) 0.5890(10) 0.084(8) Uiso 1 1 d . . .
H8 H 0.5058(16) 0.1873(16) 0.5507(10) 0.073(7) Uiso 1 1 d . . .
H9 H 0.5382(17) 0.3174(18) 0.4694(10) 0.090(9) Uiso 1 1 d . . .
H11 H 0.4760(17) 0.7291(15) 0.2896(10) 0.038(8) Uiso 1 1 d . . .
H12 H 0.5799(17) 0.7371(17) 0.2209(11) 0.079(9) Uiso 1 1 d . . .
H13 H 0.549(2) 0.895(2) 0.1432(14) 0.143(12) Uiso 1 1 d . . .
H14 H 0.4049(18) 1.0204(19) 0.1580(11) 0.089(9) Uiso 1 1 d . . .
H16 H 0.1255(14) 0.8600(14) 0.3485(9) 0.048(6) Uiso 1 1 d . . .
H17 H 0.3369(14) 1.1872(15) 0.3957(8) 0.057(6) Uiso 1 1 d . . .
H18 H 0.1601(16) 1.1924(17) 0.4177(10) 0.086(8) Uiso 1 1 d . . .
H19 H 0.0521(15) 1.0206(15) 0.3916(9) 0.058(7) Uiso 1 1 d . . .
H21 H 0.2392(16) 0.2409(18) 0.1756(10) 0.069(9) Uiso 1 1 d . . .
H24 H 0.1485(19) 0.080(2) 0.1733(12) 0.095(10) Uiso 1 1 d . . .
H23 H 0.0027(17) 0.0634(19) 0.2247(10) 0.092(8) Uiso 1 1 d . . .
H22 H -0.0447(19) 0.2386(19) 0.2792(11) 0.107(10) Uiso 1 1 d . . .
H30 H 0.3972(14) 0.5155(15) 0.2016(9) 0.046(7) Uiso 1 1 d . . .
H27 H 0.1358(18) 0.5098(19) 0.0221(11) 0.099(9) Uiso 1 1 d . . .
H28 H 0.3129(15) 0.5759(15) 0.0105(10) 0.070(7) Uiso 1 1 d . . .
H29 H 0.4450(18) 0.5767(17) 0.1027(10) 0.084(8) Uiso 1 1 d . . .
H32 H 0.2897(12) 0.7183(13) 0.4244(8) 0.035(5) Uiso 1 1 d . . .
H34 H 0.2603(12) 0.6703(13) 0.2291(8) 0.039(5) Uiso 1 1 d . . .
H36 H 0.2096(13) 0.3929(14) 0.3477(8) 0.053(6) Uiso 1 1 d . . .

loop_
_atom_site_aniso_label
_atom_site_aniso_U_11
_atom_site_aniso_U_22
_atom_site_aniso_U_33
_atom_site_aniso_U_23
_atom_site_aniso_U_13
_atom_site_aniso_U_12
N1 0.0951(16) 0.0644(12) 0.0422(14) -0.0031(11) 0.0094(13) 0.0245(12)
N2 0.0505(12) 0.0468(9) 0.0361(11) 0.0024(9) 0.0112(10) 0.0064(9)
N3 0.0553(13) 0.0596(12) 0.0543(14) 0.0036(10) 0.0069(11) 0.0013(10)
N4 0.0864(16) 0.0697(13) 0.0635(16) 0.0058(12) 0.0132(13) -0.0109(12)
N5 0.0592(12) 0.0336(9) 0.0568(13) -0.0031(9) 0.0270(10) -0.0038(9)
N6 0.0570(12) 0.0414(10) 0.0660(14) -0.0121(9) 0.0115(11) -0.0089(10)
N7 0.0511(13) 0.0676(12) 0.0547(14) 0.0000(10) 0.0039(11) -0.0132(11)
N8 0.0597(12) 0.0423(9) 0.0342(12) -0.0065(9) 0.0121(10) -0.0116(9)
N9 0.0620(14) 0.0846(13) 0.0389(14) 0.0018(12) 0.0036(12) -0.0015(11)
C1 0.056(2) 0.0936(19) 0.059(2) -0.0017(18) 0.0098(18) 0.0132(15)
C2 0.068(2) 0.114(2) 0.095(3) 0.002(2) 0.017(2) 0.034(2)
C3 0.109(3) 0.098(2) 0.097(3) -0.001(2) 0.050(3) 0.040(2)
C4 0.131(3) 0.0799(18) 0.057(2) -0.0037(17) 0.028(2) 0.0420(19)
C5 0.0554(16) 0.0467(12) 0.0422(16) 0.0038(12) 0.0135(14) 0.0037(12)
C6 0.0640(19) 0.0432(13) 0.0583(19) 0.0097(12) 0.0253(16) 0.0053(14)
C7 0.085(2) 0.0519(15) 0.0594(19) 0.0093(14) 0.0199(17) -0.0030(16)
C8 0.066(2) 0.0541(15) 0.066(2) 0.0113(14) -0.0050(16) 0.0075(15)
C9 0.0525(19) 0.0671(16) 0.066(2) 0.0061(15) 0.0043(16) 0.0096(14)
C10 0.0475(15) 0.0378(11) 0.0375(14) -0.0041(10) 0.0067(12) -0.0032(11)
C11 0.0504(18) 0.0480(16) 0.060(2) -0.0052(16) 0.0127(16) 0.0031(15)
C12 0.057(2) 0.110(3) 0.090(3) -0.042(2) 0.027(2) -0.010(2)
C13 0.088(3) 0.137(3) 0.058(2) -0.032(2) 0.035(2) -0.057(3)
C14 0.115(3) 0.085(2) 0.053(2) 0.0100(18) 0.010(2) -0.034(2)
C15 0.0526(15) 0.0384(11) 0.0465(16) -0.0031(11) 0.0133(13) -0.0070(11)
C16 0.0449(16) 0.0467(13) 0.0550(16) -0.0076(12) 0.0073(13) -0.0068(13)
C17 0.073(2) 0.0425(13) 0.072(2) -0.0174(13) 0.0130(16) -0.0103(14)
C18 0.074(2) 0.0504(15) 0.0639(19) -0.0107(13) 0.0135(16) 0.0114(15)
C19 0.0502(17) 0.0632(16) 0.0570(17) -0.0015(13) 0.0127(14) 0.0108(14)
C20 0.0486(15) 0.0359(11) 0.0388(14) -0.0009(10) 0.0069(12) 0.0007(11)
C21 0.063(2) 0.0480(15) 0.086(2) -0.0234(14) 0.0213(17) -0.0054(14)
C22 0.091(3) 0.0520(18) 0.123(3) -0.0278(18) 0.000(2) 0.0005(19)
C23 0.088(3) 0.0585(19) 0.093(3) 0.0191(18) -0.022(2) -0.033(2)
C24 0.059(2) 0.091(2) 0.067(2) 0.0071(17) -0.0001(16) -0.0292(18)
C25 0.0414(14) 0.0431(12) 0.0402(15) 0.0007(11) 0.0020(12) -0.0042(11)
C26A 0.0549(18) 0.0479(13) 0.0485(19) -0.0037(13) 0.0111(15) -0.0034(12)
C27 0.083(2) 0.107(2) 0.041(2) 0.0039(17) 0.0010(19) 0.0032(19)
C28 0.099(3) 0.0791(17) 0.050(2) 0.0122(16) 0.028(2) -0.0028(18)
C29 0.067(2) 0.0585(14) 0.062(2) -0.0022(14) 0.0277(18) -0.0058(15)
C30 0.0528(16) 0.0387(11) 0.0396(16) -0.0038(11) 0.0061(13) 0.0005(11)
C31 0.0419(13) 0.0414(11) 0.0330(14) 0.0030(11) 0.0048(11) 0.0023(10)
C32 0.0498(15) 0.0414(12) 0.0362(16) -0.0081(12) 0.0081(12) -0.0005(11)
C33 0.0409(13) 0.0347(10) 0.0435(15) -0.0030(11) 0.0110(11) -0.0017(10)
C34 0.0469(14) 0.0401(12) 0.0346(15) 0.0020(11) 0.0107(12) 0.0006(10)
C35 0.0393(13) 0.0391(11) 0.0351(14) -0.0017(10) 0.0069(11) -0.0008(10)
C36 0.0448(14) 0.0332(11) 0.0418(15) 0.0016(11) 0.0066(12) -0.0019(10)

loop_
_atom_type_symbol
_atom_type_description
_atom_type_scat_dispersion_real
_atom_type_scat_dispersion_imag
_atom_type_scat_source
C C 0.0033 0.0016 'International Tables Vol C Tables 4.2.6.8 and 6.1.1.4'
H H 0.0000 0.0000 'International Tables Vol C Tables 4.2.6.8 and 6.1.1.4'
N N 0.0061 0.0033 'International Tables Vol C Tables 4.2.6.8 and 6.1.1.4'

loop_
_geom_angle_atom_site_label_1
_geom_angle_atom_site_label_2
_geom_angle_atom_site_label_3
_geom_angle
_geom_angle_site_symmetry_1
_geom_angle_site_symmetry_3
_geom_angle_publ_flag
C5 N1 C4 117.4(2) . . ?
C5 N2 C10 121.38(17) . . ?
C5 N2 C31 117.72(16) . . ?
C10 N2 C31 119.37(16) . . ?
C10 N3 C9 117.2(2) . . ?
C15 N4 C14 115.3(2) . . ?
C15 N5 C20 121.30(15) . . ?
C15 N5 C33 117.73(15) . . ?
C20 N5 C33 120.42(16) . . ?
C20 N6 C17 115.83(19) . . ?
C25 N7 C24 116.3(2) . . ?
C35 N8 C30 120.46(16) . . ?
C35 N8 C25 121.74(16) . . ?
C30 N8 C25 117.45(16) . . ?
C30 N9 C27 116.5(2) . . ?
C2 C1 C5 118.6(3) . . ?
C3 C2 C1 119.0(3) . . ?
C4 C3 C2 119.4(3) . . ?
N1 C4 C3 123.0(3) . . ?
N1 C5 C1 122.6(2) . . ?
N1 C5 N2 117.3(2) . . ?
C1 C5 N2 120.1(2) . . ?
C7 C6 C10 118.8(3) . . ?
C6 C7 C8 120.7(3) . . ?
C9 C8 C7 118.1(3) . . ?
C8 C9 N3 122.7(3) . . ?
N3 C10 C6 122.4(2) . . ?
N3 C10 N2 115.95(18) . . ?
C6 C10 N2 121.6(2) . . ?
C15 C11 C12 119.2(3) . . ?
C13 C12 C11 121.1(3) . . ?
C12 C13 C14 118.1(3) . . ?
C13 C14 N4 123.2(3) . . ?
N4 C15 C11 123.1(2) . . ?
N4 C15 N5 117.3(2) . . ?
C11 C15 N5 119.5(2) . . ?
C20 C16 C19 118.7(2) . . ?
N6 C17 C18 124.9(2) . . ?
C17 C18 C19 118.5(2) . . ?
C18 C19 C16 118.6(2) . . ?
N6 C20 C16 123.48(19) . . ?
N6 C20 N5 115.31(18) . . ?
C16 C20 N5 121.21(18) . . ?
C25 C21 C22 118.3(3) . . ?
C23 C22 C21 119.9(3) . . ?
C24 C23 C22 118.2(3) . . ?
C23 C24 N7 124.2(3) . . ?
N7 C25 C21 123.1(2) . . ?
N7 C25 N8 117.74(18) . . ?
C21 C25 N8 119.1(2) . . ?
C30 C26A C29 119.2(3) . . ?
N9 C27 C28 124.1(3) . . ?
C29 C28 C27 118.5(3) . . ?
C28 C29 C26A 118.4(3) . . ?
N9 C30 C26A 123.2(2) . . ?
N9 C30 N8 115.3(2) . . ?
C26A C30 N8 121.5(2) . . ?
C36 C31 C32 121.0(2) . . ?
C36 C31 N2 120.06(17) . . ?
C32 C31 N2 118.95(18) . . ?
C33 C32 C31 119.0(2) . . ?
C32 C33 C34 120.76(18) . . ?
C32 C33 N5 120.71(19) . . ?
C34 C33 N5 118.51(18) . . ?
C33 C34 C35 120.4(2) . . ?
C36 C35 C34 118.52(19) . . ?
C36 C35 N8 122.28(17) . . ?
C34 C35 N8 119.21(18) . . ?
C31 C36 C35 120.18(18) . . ?

loop_
_geom_bond_atom_site_label_1
_geom_bond_atom_site_label_2
_geom_bond_distance
_geom_bond_site_symmetry_2
_geom_bond_publ_flag
N1 C5 1.326(2) . ?
N1 C4 1.342(3) . ?
N2 C5 1.409(2) . ?
N2 C10 1.417(2) . ?
N2 C31 1.429(2) . ?
N3 C10 1.335(2) . ?
N3 C9 1.365(3) . ?
N4 C15 1.348(2) . ?
N4 C14 1.379(3) . ?
N5 C15 1.409(2) . ?
N5 C20 1.412(2) . ?
N5 C33 1.430(2) . ?
N6 C20 1.335(2) . ?
N6 C17 1.338(2) . ?
N7 C25 1.336(2) . ?
N7 C24 1.344(3) . ?
N8 C35 1.409(2) . ?
N8 C30 1.416(2) . ?
N8 C25 1.416(2) . ?
N9 C30 1.321(2) . ?
N9 C27 1.341(3) . ?
C1 C2 1.366(4) . ?
C1 C5 1.381(3) . ?
C2 C3 1.364(4) . ?
C3 C4 1.351(4) . ?
C6 C7 1.354(3) . ?
C6 C10 1.363(3) . ?
C7 C8 1.361(3) . ?
C8 C9 1.355(3) . ?
C11 C15 1.349(3) . ?
C11 C12 1.351(4) . ?
C12 C13 1.338(4) . ?
C13 C14 1.361(4) . ?
C16 C20 1.369(3) . ?
C16 C19 1.376(3) . ?
C17 C18 1.348(3) . ?
C18 C19 1.373(3) . ?
C21 C25 1.362(3) . ?
C21 C22 1.372(3) . ?
C22 C23 1.359(4) . ?
C23 C24 1.343(4) . ?
C26A C30 1.376(3) . ?
C26A C29 1.378(3) . ?
C27 C28 1.369(4) . ?
C28 C29 1.362(3) . ?
C31 C36 1.377(2) . ?
C31 C32 1.389(2) . ?
C32 C33 1.372(2) . ?
C33 C34 1.384(2) . ?
C34 C35 1.396(2) . ?
C35 C36 1.394(2) . ?
